data_7717990
loop_
_publ_author_name
'Chen, Xiao'
'Zhang, Qinguo'
'Kaswer, Ashley'
'Kim, Hyunjeong'
'Ahmed, Maisha'
'Neary, Michelle C.'
'Cheng, Shu-Yuan'
'Zhang, Guoqi'
'Rauceo, Jason M.'

_publ_section_title
;
 Indium(III)-terpyridine complexes: synthesis, structures and remarkable
 antifungal and anticancer activities.
;
_journal_issue 11
_journal_name_full 'Dalton transactions (Cambridge, England : 2003)'
_journal_page_first 4656
_journal_page_last 4663
_journal_paper_doi 10.1039/d4dt03492a
_journal_volume 54
_journal_year 2025
_chemical_formula_moiety 'C20 H14 Cl3 In N4'
_chemical_formula_sum 'C20 H14 Cl3 In N4'
_chemical_formula_weight 531.52
_space_group_crystal_system monoclinic
_space_group_IT_number 14
_space_group_name_Hall '-P 2ybc'
_space_group_name_H-M_alt 'P 1 21/c 1'
_atom_sites_solution_hydrogens geom
_atom_sites_solution_primary dual
_audit_creation_method SHELXL-2018/3
_audit_update_record
;
2024-08-16 deposited with the CCDC.	2025-02-10 downloaded from the CCDC.
;
_cell_angle_alpha 90
_cell_angle_beta 90.7040(10)
_cell_angle_gamma 90
_cell_formula_units_Z 4
_cell_length_a 10.6721(3)
_cell_length_b 20.7727(6)
_cell_length_c 8.6742(3)
_cell_measurement_reflns_used 9670
_cell_measurement_temperature 130(2)
_cell_measurement_theta_max 30.52
_cell_measurement_theta_min 2.54
_cell_volume 1922.82(10)
_computing_cell_refinement 'Bruker SAINT'
_computing_data_collection 'Bruker APEX4'
_computing_data_reduction 'Bruker SAINT'
_computing_molecular_graphics 'Bruker SHELXTL'
_computing_publication_material 'Bruker SHELXTL'
_computing_structure_refinement 'SHELXL-2018/3 (Sheldrick, 2018)'
_computing_structure_solution 'SHELXT 2018/2 (Sheldrick, 2018)'
_diffrn_ambient_temperature 130(2)
_diffrn_measured_fraction_theta_full 1.000
_diffrn_measured_fraction_theta_max 0.999
_diffrn_measurement_device_type 'Bruker D8 with PHOTON III detector'
_diffrn_measurement_method '\f and \w shutterless scans'
_diffrn_radiation_type MoK\a
_diffrn_radiation_wavelength 0.71073
_diffrn_reflns_av_R_equivalents 0.0488
_diffrn_reflns_av_unetI/netI 0.0262
_diffrn_reflns_Laue_measured_fraction_full 1.000
_diffrn_reflns_Laue_measured_fraction_max 0.999
_diffrn_reflns_limit_h_max 15
_diffrn_reflns_limit_h_min -11
_diffrn_reflns_limit_k_max 29
_diffrn_reflns_limit_k_min -29
_diffrn_reflns_limit_l_max 12
_diffrn_reflns_limit_l_min -12
_diffrn_reflns_number 58603
_diffrn_reflns_point_group_measured_fraction_full 1.000
_diffrn_reflns_point_group_measured_fraction_max 0.999
_diffrn_reflns_theta_full 25.242
_diffrn_reflns_theta_max 30.543
_diffrn_reflns_theta_min 1.961
_exptl_absorpt_coefficient_mu 1.660
_exptl_absorpt_correction_T_max 0.7461
_exptl_absorpt_correction_T_min 0.6335
_exptl_absorpt_correction_type multi-scan
_exptl_absorpt_process_details sadabs
_exptl_crystal_colour colorless
_exptl_crystal_density_diffrn 1.836
_exptl_crystal_description plate
_exptl_crystal_F_000 1048
_exptl_crystal_size_max 0.220
_exptl_crystal_size_mid 0.160
_exptl_crystal_size_min 0.030
_refine_diff_density_max 0.865
_refine_diff_density_min -0.686
_refine_diff_density_rms 0.087
_refine_ls_extinction_method none
_refine_ls_goodness_of_fit_ref 1.033
_refine_ls_hydrogen_treatment constr
_refine_ls_matrix_type full
_refine_ls_number_parameters 253
_refine_ls_number_reflns 5898
_refine_ls_number_restraints 0
_refine_ls_restrained_S_all 1.033
_refine_ls_R_factor_all 0.0294
_refine_ls_R_factor_gt 0.0233
_refine_ls_shift/su_max 0.003
_refine_ls_shift/su_mean 0.000
_refine_ls_structure_factor_coef Fsqd
_refine_ls_weighting_details 'w=1/[\s^2^(Fo^2^)+(0.0245P)^2^+1.7487P] where P=(Fo^2^+2Fc^2^)/3'
_refine_ls_weighting_scheme calc
_refine_ls_wR_factor_gt 0.0558
_refine_ls_wR_factor_ref 0.0585
_reflns_Friedel_coverage 0.000
_reflns_number_gt 5195
_reflns_number_total 5898
_reflns_threshold_expression 'I > 2\s(I)'
_cod_data_source_file d4dt03492a2.cif
_cod_data_source_block gz1662
_cod_depositor_comments 'Adding full bibliography for 7717989--7717991.cif.'
_cod_original_sg_symbol_H-M 'P 21/c'
_cod_database_code 7717990
_shelx_shelxl_version_number 2018/3
_shelx_space_group_comment
; 
The symmetry employed for this shelxl refinement is uniquely defined 
by the following loop, which should always be used as a source of 
symmetry information in preference to the above space-group names. 
They are only intended as comments. 
;
_shelx_estimated_absorpt_t_min 0.711
_shelx_estimated_absorpt_t_max 0.952

loop_
_space_group_symop_operation_xyz
'x, y, z'
'-x, y+1/2, -z+1/2'
'-x, -y, -z'
'x, -y-1/2, z-1/2'

loop_
_atom_site_label
_atom_site_type_symbol
_atom_site_fract_x
_atom_site_fract_y
_atom_site_fract_z
_atom_site_U_iso_or_equiv
_atom_site_adp_type
_atom_site_occupancy
_atom_site_site_symmetry_order
_atom_site_calc_flag
_atom_site_refinement_flags_posn
_atom_site_refinement_flags_adp
_atom_site_refinement_flags_occupancy
_atom_site_disorder_assembly
_atom_site_disorder_group
In1 In 0.26610(2) 0.62308(2) 0.67374(2) 0.01372(4) Uani 1 1 d . . . . .
Cl1 Cl 0.05326(4) 0.64023(2) 0.78172(5) 0.02254(9) Uani 1 1 d . . . . .
Cl2 Cl 0.31556(6) 0.73513(2) 0.68273(7) 0.03129(12) Uani 1 1 d . . . . .
Cl3 Cl 0.47262(4) 0.59616(2) 0.56253(5) 0.01954(9) Uani 1 1 d . . . . .
N1 N 0.32829(14) 0.57958(7) 0.90206(16) 0.0142(3) Uani 1 1 d . . . . .
N2 N 0.22956(14) 0.51615(7) 0.66362(16) 0.0139(3) Uani 1 1 d . . . . .
N3 N 0.17154(14) 0.59984(7) 0.44394(16) 0.0153(3) Uani 1 1 d . . . . .
N4 N 0.27707(17) 0.18004(8) 0.5765(2) 0.0260(4) Uani 1 1 d . . . . .
C11 C 0.36942(17) 0.61510(8) 1.0213(2) 0.0165(3) Uani 1 1 d . . . . .
H11A H 0.377336 0.660341 1.008616 0.020 Uiso 1 1 calc R U . . .
C12 C 0.40068(17) 0.58799(9) 1.1620(2) 0.0179(3) Uani 1 1 d . . . . .
H12A H 0.429509 0.614204 1.244871 0.022 Uiso 1 1 calc R U . . .
C13 C 0.38933(17) 0.52189(9) 1.1805(2) 0.0173(3) Uani 1 1 d . . . . .
H13A H 0.410899 0.502183 1.276003 0.021 Uiso 1 1 calc R U . . .
C14 C 0.34585(17) 0.48480(9) 1.05705(19) 0.0163(3) Uani 1 1 d . . . . .
H14A H 0.336404 0.439541 1.067396 0.020 Uiso 1 1 calc R U . . .
C15 C 0.31660(16) 0.51525(8) 0.91859(19) 0.0138(3) Uani 1 1 d . . . . .
C21 C 0.27235(16) 0.47969(8) 0.77954(19) 0.0134(3) Uani 1 1 d . . . . .
C22 C 0.27789(17) 0.41321(8) 0.7651(2) 0.0157(3) Uani 1 1 d . . . . .
H22A H 0.307439 0.387454 0.848459 0.019 Uiso 1 1 calc R U . . .
C23 C 0.23942(17) 0.38457(8) 0.6264(2) 0.0157(3) Uani 1 1 d . . . . .
C24 C 0.19220(17) 0.42374(8) 0.5084(2) 0.0166(3) Uani 1 1 d . . . . .
H24A H 0.162787 0.405415 0.414314 0.020 Uiso 1 1 calc R U . . .
C25 C 0.18897(16) 0.49003(8) 0.53084(19) 0.0146(3) Uani 1 1 d . . . . .
C31 C 0.14224(18) 0.64537(9) 0.3410(2) 0.0189(3) Uani 1 1 d . . . . .
H31A H 0.159573 0.689088 0.365261 0.023 Uiso 1 1 calc R U . . .
C32 C 0.08727(18) 0.63071(10) 0.1997(2) 0.0219(4) Uani 1 1 d . . . . .
H32A H 0.070556 0.663637 0.126282 0.026 Uiso 1 1 calc R U . . .
C33 C 0.05712(18) 0.56721(10) 0.1674(2) 0.0214(4) Uani 1 1 d . . . . .
H33A H 0.017154 0.556135 0.072599 0.026 Uiso 1 1 calc R U . . .
C34 C 0.08625(17) 0.51965(10) 0.2760(2) 0.0192(3) Uani 1 1 d . . . . .
H34A H 0.065451 0.475880 0.256953 0.023 Uiso 1 1 calc R U . . .
C35 C 0.14636(16) 0.53764(9) 0.41283(19) 0.0151(3) Uani 1 1 d . . . . .
C41 C 0.3578(2) 0.21442(10) 0.6614(2) 0.0250(4) Uani 1 1 d . . . . .
H41A H 0.424518 0.192409 0.712172 0.030 Uiso 1 1 calc R U . . .
C42 C 0.34942(19) 0.28043(9) 0.6795(2) 0.0223(4) Uani 1 1 d . . . . .
H42A H 0.409796 0.302748 0.740607 0.027 Uiso 1 1 calc R U . . .
C43 C 0.25201(18) 0.31397(8) 0.6077(2) 0.0176(3) Uani 1 1 d . . . . .
C44 C 0.16727(19) 0.27856(9) 0.5181(2) 0.0215(4) Uani 1 1 d . . . . .
H44A H 0.099593 0.299159 0.465787 0.026 Uiso 1 1 calc R U . . .
C45 C 0.1842(2) 0.21263(9) 0.5073(2) 0.0248(4) Uani 1 1 d . . . . .
H45A H 0.125789 0.188915 0.446437 0.030 Uiso 1 1 calc R U . . .

loop_
_atom_site_aniso_label
_atom_site_aniso_U_11
_atom_site_aniso_U_22
_atom_site_aniso_U_33
_atom_site_aniso_U_23
_atom_site_aniso_U_13
_atom_site_aniso_U_12
In1 0.01817(6) 0.01158(6) 0.01139(6) 0.00067(4) -0.00036(4) 0.00056(4)
Cl1 0.0196(2) 0.0298(2) 0.01825(19) -0.00246(17) 0.00112(16) 0.00425(17)
Cl2 0.0398(3) 0.0125(2) 0.0418(3) 0.00076(18) 0.0084(2) -0.00100(19)
Cl3 0.01848(19) 0.0231(2) 0.01704(19) 0.00046(15) 0.00193(15) 0.00112(16)
N1 0.0177(7) 0.0127(6) 0.0123(6) 0.0002(5) 0.0008(5) 0.0008(5)
N2 0.0166(7) 0.0139(6) 0.0112(6) -0.0002(5) 0.0006(5) -0.0006(5)
N3 0.0176(7) 0.0163(7) 0.0120(6) 0.0013(5) 0.0013(5) 0.0009(6)
N4 0.0285(9) 0.0162(7) 0.0333(9) -0.0059(7) -0.0020(7) 0.0009(7)
C11 0.0207(8) 0.0148(8) 0.0142(7) -0.0036(6) 0.0008(6) -0.0006(6)
C12 0.0191(8) 0.0211(8) 0.0136(7) -0.0035(6) 0.0003(6) 0.0003(7)
C13 0.0193(8) 0.0211(8) 0.0113(7) 0.0011(6) 0.0007(6) 0.0028(7)
C14 0.0200(8) 0.0157(8) 0.0133(7) 0.0020(6) 0.0017(6) 0.0021(6)
C15 0.0165(8) 0.0136(7) 0.0114(7) -0.0005(6) 0.0011(6) 0.0004(6)
C21 0.0152(7) 0.0131(7) 0.0120(7) 0.0009(6) 0.0010(6) 0.0004(6)
C22 0.0182(8) 0.0138(7) 0.0152(7) 0.0004(6) 0.0001(6) -0.0003(6)
C23 0.0166(8) 0.0137(8) 0.0167(7) -0.0019(6) 0.0013(6) -0.0008(6)
C24 0.0190(8) 0.0159(8) 0.0149(7) -0.0017(6) -0.0008(6) -0.0014(6)
C25 0.0153(8) 0.0159(8) 0.0126(7) 0.0001(6) 0.0005(6) 0.0000(6)
C31 0.0211(9) 0.0189(8) 0.0168(8) 0.0038(6) 0.0010(7) 0.0012(7)
C32 0.0207(9) 0.0289(10) 0.0162(8) 0.0072(7) -0.0024(7) 0.0019(7)
C33 0.0195(9) 0.0301(10) 0.0145(8) 0.0018(7) -0.0013(7) -0.0005(7)
C34 0.0179(8) 0.0239(9) 0.0158(8) -0.0008(7) -0.0005(6) -0.0005(7)
C35 0.0158(8) 0.0188(8) 0.0108(7) 0.0005(6) 0.0015(6) 0.0008(6)
C41 0.0282(10) 0.0181(9) 0.0285(10) -0.0026(7) -0.0028(8) 0.0058(8)
C42 0.0248(9) 0.0163(8) 0.0257(9) -0.0039(7) -0.0044(8) 0.0002(7)
C43 0.0205(8) 0.0145(8) 0.0177(8) -0.0018(6) 0.0017(7) -0.0003(6)
C44 0.0222(9) 0.0181(8) 0.0241(9) -0.0037(7) -0.0026(7) -0.0001(7)
C45 0.0250(9) 0.0179(9) 0.0315(10) -0.0075(7) -0.0027(8) -0.0021(7)

loop_
_atom_type_symbol
_atom_type_description
_atom_type_scat_dispersion_real
_atom_type_scat_dispersion_imag
_atom_type_scat_source
C C 0.0033 0.0016 'International Tables Vol C Tables 4.2.6.8 and 6.1.1.4'
H H 0.0000 0.0000 'International Tables Vol C Tables 4.2.6.8 and 6.1.1.4'
N N 0.0061 0.0033 'International Tables Vol C Tables 4.2.6.8 and 6.1.1.4'
Cl Cl 0.1484 0.1585 'International Tables Vol C Tables 4.2.6.8 and 6.1.1.4'
In In -0.7276 1.3100 'International Tables Vol C Tables 4.2.6.8 and 6.1.1.4'

loop_
_geom_angle_atom_site_label_1
_geom_angle_atom_site_label_2
_geom_angle_atom_site_label_3
_geom_angle
_geom_angle_site_symmetry_1
_geom_angle_site_symmetry_3
_geom_angle_publ_flag
N2 In1 N1 71.97(5) . . ?
N2 In1 N3 71.49(5) . . ?
N1 In1 N3 143.35(5) . . ?
N2 In1 Cl2 177.15(4) . . ?
N1 In1 Cl2 107.31(4) . . ?
N3 In1 Cl2 109.33(4) . . ?
N2 In1 Cl3 85.24(4) . . ?
N1 In1 Cl3 89.88(4) . . ?
N3 In1 Cl3 89.89(4) . . ?
Cl2 In1 Cl3 92.022(18) . . ?
N2 In1 Cl1 89.85(4) . . ?
N1 In1 Cl1 89.26(4) . . ?
N3 In1 Cl1 87.89(4) . . ?
Cl2 In1 Cl1 92.896(19) . . ?
Cl3 In1 Cl1 175.042(16) . . ?
C11 N1 C15 119.54(15) . . ?
C11 N1 In1 122.95(12) . . ?
C15 N1 In1 117.42(11) . . ?
C21 N2 C25 121.45(15) . . ?
C21 N2 In1 118.15(11) . . ?
C25 N2 In1 119.05(11) . . ?
C31 N3 C35 120.07(16) . . ?
C31 N3 In1 122.25(12) . . ?
C35 N3 In1 117.68(11) . . ?
C41 N4 C45 116.55(17) . . ?
N1 C11 C12 122.05(16) . . ?
N1 C11 H11A 119.0 . . ?
C12 C11 H11A 119.0 . . ?
C11 C12 C13 119.01(16) . . ?
C11 C12 H12A 120.5 . . ?
C13 C12 H12A 120.5 . . ?
C12 C13 C14 119.13(16) . . ?
C12 C13 H13A 120.4 . . ?
C14 C13 H13A 120.4 . . ?
C15 C14 C13 118.78(16) . . ?
C15 C14 H14A 120.6 . . ?
C13 C14 H14A 120.6 . . ?
N1 C15 C14 121.49(15) . . ?
N1 C15 C21 115.76(14) . . ?
C14 C15 C21 122.75(15) . . ?
N2 C21 C22 120.74(16) . . ?
N2 C21 C15 115.58(15) . . ?
C22 C21 C15 123.65(15) . . ?
C21 C22 C23 119.21(16) . . ?
C21 C22 H22A 120.4 . . ?
C23 C22 H22A 120.4 . . ?
C24 C23 C22 118.83(16) . . ?
C24 C23 C43 121.88(16) . . ?
C22 C23 C43 119.29(16) . . ?
C25 C24 C23 118.88(16) . . ?
C25 C24 H24A 120.6 . . ?
C23 C24 H24A 120.6 . . ?
N2 C25 C24 120.85(16) . . ?
N2 C25 C35 114.48(15) . . ?
C24 C25 C35 124.63(16) . . ?
N3 C31 C32 121.93(18) . . ?
N3 C31 H31A 119.0 . . ?
C32 C31 H31A 119.0 . . ?
C33 C32 C31 118.86(17) . . ?
C33 C32 H32A 120.6 . . ?
C31 C32 H32A 120.6 . . ?
C32 C33 C34 119.17(17) . . ?
C32 C33 H33A 120.4 . . ?
C34 C33 H33A 120.4 . . ?
C35 C34 C33 118.75(18) . . ?
C35 C34 H34A 120.6 . . ?
C33 C34 H34A 120.6 . . ?
N3 C35 C34 121.12(16) . . ?
N3 C35 C25 116.14(15) . . ?
C34 C35 C25 122.72(16) . . ?
N4 C41 C42 123.47(19) . . ?
N4 C41 H41A 118.3 . . ?
C42 C41 H41A 118.3 . . ?
C41 C42 C43 119.61(18) . . ?
C41 C42 H42A 120.2 . . ?
C43 C42 H42A 120.2 . . ?
C42 C43 C44 117.44(17) . . ?
C42 C43 C23 120.94(17) . . ?
C44 C43 C23 121.61(17) . . ?
C45 C44 C43 118.35(18) . . ?
C45 C44 H44A 120.8 . . ?
C43 C44 H44A 120.8 . . ?
N4 C45 C44 124.58(19) . . ?
N4 C45 H45A 117.7 . . ?
C44 C45 H45A 117.7 . . ?

loop_
_geom_bond_atom_site_label_1
_geom_bond_atom_site_label_2
_geom_bond_distance
_geom_bond_site_symmetry_2
_geom_bond_publ_flag
In1 N2 2.2567(15) . ?
In1 N1 2.2687(14) . ?
In1 N3 2.2749(15) . ?
In1 Cl2 2.3877(5) . ?
In1 Cl3 2.4806(5) . ?
In1 Cl1 2.4932(5) . ?
N1 C11 1.340(2) . ?
N1 C15 1.350(2) . ?
N2 C21 1.335(2) . ?
N2 C25 1.340(2) . ?
N3 C31 1.335(2) . ?
N3 C35 1.346(2) . ?
N4 C41 1.334(3) . ?
N4 C45 1.336(3) . ?
C11 C12 1.381(2) . ?
C11 H11A 0.9500 . ?
C12 C13 1.388(3) . ?
C12 H12A 0.9500 . ?
C13 C14 1.394(2) . ?
C13 H13A 0.9500 . ?
C14 C15 1.389(2) . ?
C14 H14A 0.9500 . ?
C15 C21 1.486(2) . ?
C21 C22 1.388(2) . ?
C22 C23 1.399(2) . ?
C22 H22A 0.9500 . ?
C23 C24 1.397(2) . ?
C23 C43 1.482(2) . ?
C24 C25 1.391(2) . ?
C24 H24A 0.9500 . ?
C25 C35 1.490(2) . ?
C31 C32 1.386(3) . ?
C31 H31A 0.9500 . ?
C32 C33 1.386(3) . ?
C32 H32A 0.9500 . ?
C33 C34 1.398(3) . ?
C33 H33A 0.9500 . ?
C34 C35 1.393(2) . ?
C34 H34A 0.9500 . ?
C41 C42 1.383(3) . ?
C41 H41A 0.9500 . ?
C42 C43 1.392(3) . ?
C42 H42A 0.9500 . ?
C43 C44 1.395(3) . ?
C44 C45 1.385(3) . ?
C44 H44A 0.9500 . ?
C45 H45A 0.9500 . ?

loop_
_geom_torsion_atom_site_label_1
_geom_torsion_atom_site_label_2
_geom_torsion_atom_site_label_3
_geom_torsion_atom_site_label_4
_geom_torsion
_geom_torsion_site_symmetry_1
_geom_torsion_site_symmetry_2
_geom_torsion_site_symmetry_3
_geom_torsion_site_symmetry_4
_geom_torsion_publ_flag
C15 N1 C11 C12 0.0(3) . . . . ?
In1 N1 C11 C12 176.55(13) . . . . ?
N1 C11 C12 C13 0.1(3) . . . . ?
C11 C12 C13 C14 -0.5(3) . . . . ?
C12 C13 C14 C15 0.7(3) . . . . ?
C11 N1 C15 C14 0.2(3) . . . . ?
In1 N1 C15 C14 -176.47(13) . . . . ?
C11 N1 C15 C21 -179.03(16) . . . . ?
In1 N1 C15 C21 4.3(2) . . . . ?
C13 C14 C15 N1 -0.6(3) . . . . ?
C13 C14 C15 C21 178.60(16) . . . . ?
C25 N2 C21 C22 1.0(3) . . . . ?
In1 N2 C21 C22 -165.64(13) . . . . ?
C25 N2 C21 C15 178.83(15) . . . . ?
In1 N2 C21 C15 12.2(2) . . . . ?
N1 C15 C21 N2 -10.8(2) . . . . ?
C14 C15 C21 N2 169.93(16) . . . . ?
N1 C15 C21 C22 166.99(17) . . . . ?
C14 C15 C21 C22 -12.3(3) . . . . ?
N2 C21 C22 C23 0.8(3) . . . . ?
C15 C21 C22 C23 -176.89(16) . . . . ?
C21 C22 C23 C24 -2.3(3) . . . . ?
C21 C22 C23 C43 176.55(16) . . . . ?
C22 C23 C24 C25 2.1(3) . . . . ?
C43 C23 C24 C25 -176.70(17) . . . . ?
C21 N2 C25 C24 -1.1(3) . . . . ?
In1 N2 C25 C24 165.34(13) . . . . ?
C21 N2 C25 C35 -179.05(15) . . . . ?
In1 N2 C25 C35 -12.6(2) . . . . ?
C23 C24 C25 N2 -0.4(3) . . . . ?
C23 C24 C25 C35 177.24(16) . . . . ?
C35 N3 C31 C32 -0.9(3) . . . . ?
In1 N3 C31 C32 178.48(14) . . . . ?
N3 C31 C32 C33 2.8(3) . . . . ?
C31 C32 C33 C34 -1.8(3) . . . . ?
C32 C33 C34 C35 -0.8(3) . . . . ?
C31 N3 C35 C34 -2.0(3) . . . . ?
In1 N3 C35 C34 178.64(13) . . . . ?
C31 N3 C35 C25 176.67(16) . . . . ?
In1 N3 C35 C25 -2.7(2) . . . . ?
C33 C34 C35 N3 2.8(3) . . . . ?
C33 C34 C35 C25 -175.75(17) . . . . ?
N2 C25 C35 N3 9.9(2) . . . . ?
C24 C25 C35 N3 -167.94(17) . . . . ?
N2 C25 C35 C34 -171.47(16) . . . . ?
C24 C25 C35 C34 10.7(3) . . . . ?
C45 N4 C41 C42 -0.2(3) . . . . ?
N4 C41 C42 C43 0.5(3) . . . . ?
C41 C42 C43 C44 -0.7(3) . . . . ?
C41 C42 C43 C23 179.17(19) . . . . ?
C24 C23 C43 C42 146.68(19) . . . . ?
C22 C23 C43 C42 -32.2(3) . . . . ?
C24 C23 C43 C44 -33.4(3) . . . . ?
C22 C23 C43 C44 147.74(19) . . . . ?
C42 C43 C44 C45 0.6(3) . . . . ?
C23 C43 C44 C45 -179.29(18) . . . . ?
C41 N4 C45 C44 0.1(3) . . . . ?
C43 C44 C45 N4 -0.3(3) . . . . ?
